data_2203088
loop_
_publ_author_name
'Hong-Ping Xiao'
'Mao-Lin Hu'
'Xin-Hua Li'

_publ_section_title
;
 Bis[bis(1,10-phenanthroline)chlorocopper(II)]
 benzene-1,2,4,5-tetracarboxylate(2--) dihydrate
;
_journal_issue 1
_journal_name_full 'Acta Crystallographica Section E'
_journal_page_first m71
_journal_page_last m72
_journal_paper_doi 10.1107/S1600536803028101
_journal_volume 60
_journal_year 2004
_chemical_formula_iupac '[Cu Cl (C12 H8 N2)2]2 (C10 H4 O8), 2H2 O'
_chemical_formula_moiety 'C48 H32 Cl2 Cu2 N8 1+, C10 H4 O8 2-, 2H2 O'
_chemical_formula_sum 'C58 H40 Cl2 Cu2 N8 O10'
_chemical_formula_weight 1206.96
_chemical_name_systematic
;
Bis[bis(1,10-phenanthroline)chlorocopper(II)]
benzene-1,2,4,5-tetracarboxylate(2-) dihydrate
;
_space_group_IT_number 2
_symmetry_cell_setting triclinic
_symmetry_space_group_name_Hall '-P 1'
_symmetry_space_group_name_H-M 'P -1'
_atom_sites_solution_hydrogens geom
_atom_sites_solution_primary direct
_atom_sites_solution_secondary difmap
_audit_creation_method SHELXL-97
_cell_angle_alpha 104.0410(10)
_cell_angle_beta 95.2080(10)
_cell_angle_gamma 110.6850(10)
_cell_formula_units_Z 1
_cell_length_a 10.1324(7)
_cell_length_b 11.3356(8)
_cell_length_c 12.2000(9)
_cell_measurement_reflns_used 426
_cell_measurement_temperature 273(2)
_cell_measurement_theta_max 21.42
_cell_measurement_theta_min 2.32
_cell_volume 1247.48(15)
_computing_cell_refinement SMART
_computing_data_collection 'SMART (Bruker, 2000)'
_computing_data_reduction 'SAINT (Bruker, 2000)'
_computing_molecular_graphics SHELXTL
_computing_publication_material SHELXTL
_computing_structure_refinement SHELXTL
_computing_structure_solution 'SHELXTL (Bruker, 2000)'
_diffrn_ambient_temperature 273(2)
_diffrn_measured_fraction_theta_full 0.99
_diffrn_measured_fraction_theta_max 0.99
_diffrn_measurement_device_type 'Bruker SMART APEX CCD area-detector'
_diffrn_measurement_method '\f and \w'
_diffrn_radiation_monochromator graphite
_diffrn_radiation_source 'fine-focus sealed tube'
_diffrn_radiation_type MoK\a
_diffrn_radiation_wavelength 0.71073
_diffrn_reflns_av_R_equivalents 0.0144
_diffrn_reflns_av_sigmaI/netI 0.0290
_diffrn_reflns_limit_h_max 12
_diffrn_reflns_limit_h_min -11
_diffrn_reflns_limit_k_max 8
_diffrn_reflns_limit_k_min -13
_diffrn_reflns_limit_l_max 14
_diffrn_reflns_limit_l_min -12
_diffrn_reflns_number 6633
_diffrn_reflns_theta_full 25.10
_diffrn_reflns_theta_max 25.10
_diffrn_reflns_theta_min 1.75
_diffrn_standards_decay_% 0
_diffrn_standards_interval_time 0
_diffrn_standards_number 0
_exptl_absorpt_coefficient_mu 1.033
_exptl_absorpt_correction_T_max 0.874
_exptl_absorpt_correction_T_min 0.714
_exptl_absorpt_correction_type multi-scan
_exptl_absorpt_process_details '(SADABS; Bruker, 2000)'
_exptl_crystal_colour blue
_exptl_crystal_density_diffrn 1.607
_exptl_crystal_density_method 'not measured'
_exptl_crystal_description prism
_exptl_crystal_F_000 616
_exptl_crystal_size_max 0.34
_exptl_crystal_size_mid 0.28
_exptl_crystal_size_min 0.13
_refine_diff_density_max 0.464
_refine_diff_density_min -0.296
_refine_ls_extinction_coef 0.0094(12)
_refine_ls_extinction_expression Fc^*^=kFc[1+0.001xFc^2^\l^3^/sin(2\q)]^-1/4^
_refine_ls_extinction_method SHELXL97
_refine_ls_goodness_of_fit_ref 1.073
_refine_ls_hydrogen_treatment mixed
_refine_ls_matrix_type full
_refine_ls_number_parameters 374
_refine_ls_number_reflns 4388
_refine_ls_number_restraints 5
_refine_ls_restrained_S_all 1.073
_refine_ls_R_factor_all 0.0353
_refine_ls_R_factor_gt 0.0323
_refine_ls_shift/su_max 0.005
_refine_ls_shift/su_mean 0.000
_refine_ls_structure_factor_coef Fsqd
_refine_ls_weighting_details 'calc w = 1/[\s^2^(Fo^2^)+(0.0509P)^2^+0.4259P] where P = (Fo^2^+2Fc^2^)/3'
_refine_ls_weighting_scheme calc
_refine_ls_wR_factor_gt 0.0896
_refine_ls_wR_factor_ref 0.0913
_reflns_number_gt 3992
_reflns_number_total 4388
_reflns_threshold_expression I>2\s(I)
_cod_data_source_file ng6004.cif
_cod_data_source_block I
_cod_database_code 2203088
_cod_database_fobs_code 2203088

loop_
_symmetry_equiv_pos_as_xyz
'x, y, z'
'-x, -y, -z'

loop_
_atom_site_label
_atom_site_fract_x
_atom_site_fract_y
_atom_site_fract_z
_atom_site_U_iso_or_equiv
_atom_site_adp_type
_atom_site_calc_flag
_atom_site_refinement_flags
_atom_site_occupancy
_atom_site_type_symbol
Cu1 0.24732(2) 0.91663(2) 0.20963(2) 0.03775(12) Uani d . 1 Cu
Cl1 0.34267(6) 0.82258(6) 0.06828(5) 0.04827(16) Uani d . 1 Cl
O1 0.88315(19) 0.6249(2) 0.50569(19) 0.0704(6) Uani d . 1 O
O2 0.7969(2) 0.6520(3) 0.3499(2) 0.1046(10) Uani d . 1 O
O3 0.5737(2) 0.5563(3) 0.21317(18) 0.0872(8) Uani d D 1 O
O4 0.3492(2) 0.4471(2) 0.20433(16) 0.0804(7) Uani d . 1 O
O5 0.0295(3) 0.4912(3) 0.3320(2) 0.0831(7) Uani d D 1 O
N1 0.05525(19) 0.76799(18) 0.15257(15) 0.0400(4) Uani d . 1 N
N2 0.11811(18) 1.02440(18) 0.17589(14) 0.0375(4) Uani d . 1 N
N3 0.23036(18) 0.94894(17) 0.38435(15) 0.0378(4) Uani d . 1 N
N4 0.43377(19) 1.07138(18) 0.28032(15) 0.0388(4) Uani d . 1 N
C1 0.0281(3) 0.6415(2) 0.1394(2) 0.0496(6) Uani d . 1 C
H1 0.1023 0.6176 0.1630 0.060 Uiso calc R 1 H
C2 -0.1086(3) 0.5432(3) 0.0912(2) 0.0571(7) Uani d . 1 C
H2 -0.1243 0.4552 0.0825 0.068 Uiso calc R 1 H
C3 -0.2185(3) 0.5764(3) 0.0571(2) 0.0557(7) Uani d . 1 C
H3 -0.3090 0.5110 0.0229 0.067 Uiso calc R 1 H
C4 -0.1952(2) 0.7099(3) 0.07352(17) 0.0471(6) Uani d . 1 C
C5 -0.3044(2) 0.7565(3) 0.0456(2) 0.0571(7) Uani d . 1 C
H5 -0.3984 0.6961 0.0153 0.068 Uiso calc R 1 H
C6 -0.2738(3) 0.8855(3) 0.0622(2) 0.0569(7) Uani d . 1 C
H6 -0.3475 0.9126 0.0443 0.068 Uiso calc R 1 H
C7 -0.1307(2) 0.9824(3) 0.10656(18) 0.0453(5) Uani d . 1 C
C8 -0.0908(3) 1.1183(3) 0.1232(2) 0.0534(6) Uani d . 1 C
H8 -0.1598 1.1508 0.1052 0.064 Uiso calc R 1 H
C9 0.0491(3) 1.2030(3) 0.1658(2) 0.0527(6) Uani d . 1 C
H9 0.0759 1.2932 0.1781 0.063 Uiso calc R 1 H
C10 0.1514(3) 1.1520(2) 0.19067(19) 0.0437(5) Uani d . 1 C
H10 0.2468 1.2099 0.2187 0.052 Uiso calc R 1 H
C11 -0.0212(2) 0.9405(2) 0.13558(16) 0.0370(5) Uani d . 1 C
C12 -0.0544(2) 0.8027(2) 0.12087(16) 0.0381(5) Uani d . 1 C
C13 0.1254(2) 0.8900(2) 0.4338(2) 0.0469(5) Uani d . 1 C
H13 0.0436 0.8204 0.3877 0.056 Uiso calc R 1 H
C14 0.1332(3) 0.9284(3) 0.5524(2) 0.0550(6) Uani d . 1 C
H14 0.0563 0.8867 0.5842 0.066 Uiso calc R 1 H
C15 0.2544(3) 1.0277(3) 0.6216(2) 0.0547(6) Uani d . 1 C
H15 0.2610 1.0529 0.7010 0.066 Uiso calc R 1 H
C16 0.3686(3) 1.0915(2) 0.57306(19) 0.0417(5) Uani d . 1 C
C17 0.5020(3) 1.1935(2) 0.6385(2) 0.0484(6) Uani d . 1 C
H17 0.5166 1.2196 0.7185 0.058 Uiso calc R 1 H
C18 0.6071(3) 1.2524(2) 0.5856(2) 0.0478(6) Uani d . 1 C
H18 0.6931 1.3179 0.6299 0.057 Uiso calc R 1 H
C19 0.5883(2) 1.2159(2) 0.4626(2) 0.0411(5) Uani d . 1 C
C20 0.6901(2) 1.2768(2) 0.4022(2) 0.0499(6) Uani d . 1 C
H20 0.7772 1.3442 0.4421 0.060 Uiso calc R 1 H
C21 0.6612(3) 1.2369(2) 0.2849(2) 0.0534(6) Uani d . 1 C
H21 0.7268 1.2791 0.2444 0.064 Uiso calc R 1 H
C22 0.5324(3) 1.1324(2) 0.2260(2) 0.0484(6) Uani d . 1 C
H22 0.5150 1.1044 0.1459 0.058 Uiso calc R 1 H
C23 0.4597(2) 1.1137(2) 0.39706(18) 0.0355(4) Uani d . 1 C
C24 0.3500(2) 1.0493(2) 0.45273(17) 0.0351(4) Uani d . 1 C
C25 0.4699(3) 0.4986(2) 0.2584(2) 0.0481(6) Uani d D 1 C
C26 0.3739(2) 0.4507(2) 0.42571(18) 0.0371(5) Uani d . 1 C
H26 0.2867 0.4166 0.3742 0.044 Uiso calc R 1 H
C27 0.4987(2) 0.5034(2) 0.38457(17) 0.0361(4) Uani d . 1 C
C28 0.6304(2) 0.5549(2) 0.46221(18) 0.0363(4) Uani d . 1 C
C29 0.7826(3) 0.6148(2) 0.4387(2) 0.0482(6) Uani d . 1 C
H31 0.054(4) 0.446(3) 0.371(3) 0.113(15) Uiso d D 1 H
H30 -0.016(3) 0.538(3) 0.361(2) 0.080(11) Uiso d D 1 H
H32 0.6417(18) 0.600(4) 0.2713(15) 0.139(19) Uiso d D 1 H

loop_
_atom_site_aniso_label
_atom_site_aniso_U_11
_atom_site_aniso_U_22
_atom_site_aniso_U_33
_atom_site_aniso_U_12
_atom_site_aniso_U_13
_atom_site_aniso_U_23
Cu1 0.03054(16) 0.03856(17) 0.03669(17) 0.00831(12) 0.00643(11) 0.00573(11)
Cl1 0.0405(3) 0.0549(3) 0.0436(3) 0.0185(3) 0.0101(2) 0.0037(3)
O1 0.0376(10) 0.0858(14) 0.0859(14) 0.0096(9) 0.0137(9) 0.0430(12)
O2 0.0521(12) 0.173(3) 0.0727(14) 0.0040(14) 0.0254(11) 0.0625(17)
O3 0.0648(13) 0.148(2) 0.0498(11) 0.0264(14) 0.0246(11) 0.0472(14)
O4 0.0682(13) 0.1003(17) 0.0411(10) -0.0024(12) -0.0040(9) 0.0237(10)
O5 0.0890(17) 0.1016(19) 0.0873(16) 0.0590(15) 0.0328(13) 0.0392(15)
N1 0.0365(10) 0.0388(10) 0.0359(9) 0.0078(8) 0.0076(7) 0.0057(8)
N2 0.0348(9) 0.0411(10) 0.0326(9) 0.0124(8) 0.0078(7) 0.0071(7)
N3 0.0338(9) 0.0398(10) 0.0370(9) 0.0118(8) 0.0078(7) 0.0100(8)
N4 0.0340(9) 0.0398(10) 0.0385(9) 0.0104(8) 0.0093(7) 0.0090(8)
C1 0.0533(14) 0.0425(13) 0.0465(13) 0.0130(11) 0.0143(11) 0.0081(10)
C2 0.0639(17) 0.0403(13) 0.0476(13) 0.0014(12) 0.0189(12) 0.0043(11)
C3 0.0446(14) 0.0582(16) 0.0350(11) -0.0072(12) 0.0111(10) 0.0020(11)
C4 0.0362(12) 0.0610(15) 0.0265(10) 0.0018(10) 0.0092(9) 0.0068(10)
C5 0.0289(11) 0.089(2) 0.0360(12) 0.0066(12) 0.0051(9) 0.0139(13)
C6 0.0369(13) 0.099(2) 0.0378(12) 0.0285(14) 0.0098(10) 0.0221(13)
C7 0.0400(12) 0.0727(17) 0.0293(10) 0.0265(11) 0.0129(9) 0.0165(10)
C8 0.0615(16) 0.0778(18) 0.0401(12) 0.0451(15) 0.0177(11) 0.0212(12)
C9 0.0697(17) 0.0550(15) 0.0440(13) 0.0351(13) 0.0161(12) 0.0150(11)
C10 0.0482(13) 0.0426(13) 0.0374(11) 0.0168(10) 0.0096(9) 0.0074(9)
C11 0.0342(11) 0.0507(13) 0.0245(9) 0.0151(9) 0.0095(8) 0.0091(9)
C12 0.0311(10) 0.0485(12) 0.0266(9) 0.0081(9) 0.0079(8) 0.0072(9)
C13 0.0388(12) 0.0486(13) 0.0496(13) 0.0107(10) 0.0128(10) 0.0160(11)
C14 0.0563(15) 0.0610(16) 0.0518(14) 0.0199(13) 0.0256(12) 0.0228(12)
C15 0.0715(17) 0.0586(15) 0.0386(12) 0.0269(14) 0.0191(12) 0.0167(11)
C16 0.0528(13) 0.0386(12) 0.0377(11) 0.0225(10) 0.0080(10) 0.0112(9)
C17 0.0639(15) 0.0415(12) 0.0357(11) 0.0230(12) -0.0009(10) 0.0043(10)
C18 0.0495(13) 0.0351(12) 0.0483(13) 0.0157(10) -0.0078(11) 0.0015(10)
C19 0.0390(12) 0.0314(11) 0.0486(12) 0.0140(9) 0.0033(9) 0.0057(9)
C20 0.0364(12) 0.0337(12) 0.0677(16) 0.0064(9) 0.0066(11) 0.0063(11)
C21 0.0442(13) 0.0430(13) 0.0661(16) 0.0077(11) 0.0224(12) 0.0138(12)
C22 0.0451(13) 0.0486(13) 0.0482(13) 0.0126(11) 0.0175(10) 0.0137(11)
C23 0.0344(10) 0.0313(10) 0.0405(11) 0.0143(9) 0.0062(8) 0.0080(9)
C24 0.0384(11) 0.0336(10) 0.0359(10) 0.0176(9) 0.0073(8) 0.0095(9)
C25 0.0575(15) 0.0487(13) 0.0379(12) 0.0183(12) 0.0161(11) 0.0135(10)
C26 0.0378(11) 0.0330(11) 0.0366(10) 0.0116(9) 0.0069(9) 0.0070(9)
C27 0.0440(12) 0.0316(10) 0.0331(10) 0.0151(9) 0.0128(9) 0.0080(8)
C28 0.0374(11) 0.0311(10) 0.0403(11) 0.0117(9) 0.0152(9) 0.0100(9)
C29 0.0413(13) 0.0475(13) 0.0546(14) 0.0125(10) 0.0213(11) 0.0157(11)

loop_
_atom_type_symbol
_atom_type_description
_atom_type_scat_dispersion_real
_atom_type_scat_dispersion_imag
_atom_type_scat_source
C C 0.0033 0.0016 'International Tables Vol C Tables 4.2.6.8 and 6.1.1.4'
H H 0.0000 0.0000 'International Tables Vol C Tables 4.2.6.8 and 6.1.1.4'
N N 0.0061 0.0033 'International Tables Vol C Tables 4.2.6.8 and 6.1.1.4'
O O 0.0106 0.0060 'International Tables Vol C Tables 4.2.6.8 and 6.1.1.4'
Cu Cu 0.3201 1.2651 'International Tables Vol C Tables 4.2.6.8 and 6.1.1.4'
Cl Cl 0.1484 0.1585 'International Tables Vol C Tables 4.2.6.8 and 6.1.1.4'

loop_
_geom_angle_atom_site_label_1
_geom_angle_atom_site_label_2
_geom_angle_atom_site_label_3
_geom_angle_site_symmetry_1
_geom_angle
_geom_angle_publ_flag
N1 Cu1 N2 . 80.38(7) yes
N1 Cu1 N3 . 94.34(7) yes
N1 Cu1 N4 . 174.67(7) yes
N1 Cu1 Cl1 . 92.15(5) yes
N2 Cu1 N4 . 97.93(7) yes
N2 Cu1 N3 . 93.90(7) yes
N2 Cu1 Cl1 . 121.04(5) yes
N3 Cu1 N4 . 80.70(7) yes
N3 Cu1 Cl1 . 145.05(5) yes
N4 Cu1 Cl1 . 93.04(5) yes
C25 O3 H32 . 102.6(11) no
H31 O5 H30 . 118.9(19) no
C1 N1 C12 . 118.74(19) no
C1 N1 Cu1 . 126.14(17) no
C12 N1 Cu1 . 115.07(14) no
C10 N2 C11 . 118.37(19) no
C10 N2 Cu1 . 131.65(15) no
C11 N2 Cu1 . 109.95(14) no
C13 N3 C24 . 118.23(19) no
C13 N3 Cu1 . 130.97(15) no
C24 N3 Cu1 . 110.79(13) no
C22 N4 C23 . 118.40(19) no
C22 N4 Cu1 . 127.43(16) no
C23 N4 Cu1 . 114.15(14) no
N1 C1 C2 . 122.0(2) no
N1 C1 H1 . 119.0 no
C2 C1 H1 . 119.0 no
C3 C2 C1 . 119.8(3) no
C3 C2 H2 . 120.1 no
C1 C2 H2 . 120.1 no
C2 C3 C4 . 119.9(2) no
C2 C3 H3 . 120.1 no
C4 C3 H3 . 120.1 no
C12 C4 C3 . 116.8(2) no
C12 C4 C5 . 118.5(2) no
C3 C4 C5 . 124.6(2) no
C6 C5 C4 . 121.4(2) no
C6 C5 H5 . 119.3 no
C4 C5 H5 . 119.3 no
C5 C6 C7 . 121.6(2) no
C5 C6 H6 . 119.2 no
C7 C6 H6 . 119.2 no
C11 C7 C8 . 116.8(2) no
C11 C7 C6 . 118.6(2) no
C8 C7 C6 . 124.6(2) no
C9 C8 C7 . 120.1(2) no
C9 C8 H8 . 119.9 no
C7 C8 H8 . 119.9 no
C8 C9 C10 . 119.0(2) no
C8 C9 H9 . 120.5 no
C10 C9 H9 . 120.5 no
N2 C10 C9 . 122.7(2) no
N2 C10 H10 . 118.7 no
C9 C10 H10 . 118.7 no
N2 C11 C7 . 122.9(2) no
N2 C11 C12 . 117.23(18) no
C7 C11 C12 . 119.8(2) no
N1 C12 C4 . 122.7(2) no
N1 C12 C11 . 117.33(18) no
C4 C12 C11 . 120.0(2) no
N3 C13 C14 . 122.4(2) no
N3 C13 H13 . 118.8 no
C14 C13 H13 . 118.8 no
C15 C14 C13 . 119.5(2) no
C15 C14 H14 . 120.2 no
C13 C14 H14 . 120.2 no
C14 C15 C16 . 119.9(2) no
C14 C15 H15 . 120.0 no
C16 C15 H15 . 120.0 no
C15 C16 C24 . 116.8(2) no
C15 C16 C17 . 124.2(2) no
C24 C16 C17 . 119.1(2) no
C18 C17 C16 . 121.0(2) no
C18 C17 H17 . 119.5 no
C16 C17 H17 . 119.5 no
C17 C18 C19 . 121.2(2) no
C17 C18 H18 . 119.4 no
C19 C18 H18 . 119.4 no
C20 C19 C23 . 117.2(2) no
C20 C19 C18 . 124.1(2) no
C23 C19 C18 . 118.7(2) no
C21 C20 C19 . 119.8(2) no
C21 C20 H20 . 120.1 no
C19 C20 H20 . 120.1 no
C20 C21 C22 . 119.6(2) no
C20 C21 H21 . 120.2 no
C22 C21 H21 . 120.2 no
N4 C22 C21 . 122.3(2) no
N4 C22 H22 . 118.9 no
C21 C22 H22 . 118.9 no
N4 C23 C19 . 122.64(19) no
N4 C23 C24 . 117.11(18) no
C19 C23 C24 . 120.25(19) no
N3 C24 C16 . 123.1(2) no
N3 C24 C23 . 117.13(18) no
C16 C24 C23 . 119.8(2) no
O4 C25 O3 . 120.5(2) no
O4 C25 C27 . 119.7(2) no
O3 C25 C27 . 119.6(2) no
C28 C26 C27 2_666 124.9(2) no
C28 C26 H26 2_666 117.5 no
C27 C26 H26 . 117.5 no
C26 C27 C28 . 117.60(19) no
C26 C27 C25 . 113.23(19) no
C28 C27 C25 . 129.2(2) no
C26 C28 C27 2_666 117.46(19) no
C26 C28 C29 2_666 114.4(2) no
C27 C28 C29 . 128.15(19) no
O1 C29 O2 . 122.5(2) no
O1 C29 C28 . 119.0(2) no
O2 C29 C28 . 118.5(2) no

loop_
_geom_bond_atom_site_label_1
_geom_bond_atom_site_label_2
_geom_bond_site_symmetry_2
_geom_bond_distance
_geom_bond_publ_flag
Cu1 N1 . 1.9949(18) yes
Cu1 N2 . 2.1569(18) yes
Cu1 N3 . 2.1071(17) yes
Cu1 N4 . 2.0047(18) yes
Cu1 Cl1 . 2.2763(6) yes
O1 C29 . 1.200(3) no
O2 C29 . 1.256(3) no
O3 C25 . 1.278(3) no
O3 H32 . 0.851(10) no
O4 C25 . 1.197(3) no
O5 H31 . 0.855(10) no
O5 H30 . 0.849(10) no
N1 C1 . 1.326(3) no
N1 C12 . 1.358(3) no
N2 C10 . 1.325(3) no
N2 C11 . 1.355(3) no
N3 C13 . 1.323(3) no
N3 C24 . 1.357(3) no
N4 C22 . 1.331(3) no
N4 C23 . 1.356(3) no
C1 C2 . 1.397(4) no
C1 H1 . 0.9300 no
C2 C3 . 1.357(4) no
C2 H2 . 0.9300 no
C3 C4 . 1.407(4) no
C3 H3 . 0.9300 no
C4 C12 . 1.404(3) no
C4 C5 . 1.431(4) no
C5 C6 . 1.342(4) no
C5 H5 . 0.9300 no
C6 C7 . 1.430(4) no
C6 H6 . 0.9300 no
C7 C11 . 1.402(3) no
C7 C8 . 1.405(4) no
C8 C9 . 1.365(4) no
C8 H8 . 0.9300 no
C9 C10 . 1.397(3) no
C9 H9 . 0.9300 no
C10 H10 . 0.9300 no
C11 C12 . 1.438(3) no
C13 C14 . 1.392(3) no
C13 H13 . 0.9300 no
C14 C15 . 1.365(4) no
C14 H14 . 0.9300 no
C15 C16 . 1.398(3) no
C15 H15 . 0.9300 no
C16 C24 . 1.402(3) no
C16 C17 . 1.433(3) no
C17 C18 . 1.351(4) no
C17 H17 . 0.9300 no
C18 C19 . 1.432(3) no
C18 H18 . 0.9300 no
C19 C20 . 1.402(3) no
C19 C23 . 1.405(3) no
C20 C21 . 1.361(4) no
C20 H20 . 0.9300 no
C21 C22 . 1.395(3) no
C21 H21 . 0.9300 no
C22 H22 . 0.9300 no
C23 C24 . 1.426(3) no
C25 C27 . 1.525(3) no
C26 C28 2_666 1.388(3) no
C26 C27 . 1.391(3) no
C26 H26 . 0.9300 no
C27 C28 . 1.404(3) no
C28 C26 2_666 1.388(3) no
C28 C29 . 1.535(3) no

loop_
_geom_hbond_atom_site_label_D
_geom_hbond_atom_site_label_H
_geom_hbond_atom_site_label_A
_geom_hbond_site_symmetry_A
_geom_hbond_distance_DH
_geom_hbond_distance_HA
_geom_hbond_distance_DA
_geom_hbond_angle_DHA
_geom_hbond_publ_flag
O5 H31 O1 2_666 0.855(10) 2.025(14) 2.864(3) 167(3) yes
O5 H30 O1 1_455 0.849(10) 2.313(17) 3.096(3) 154(3) yes
O3 H32 O2 . 0.851(10) 1.593(18) 2.404(3) 158(4) yes
